data_7215435
loop_
_publ_author_name
'Zeng, Rong-Hua'
'Peng, Guo'
'Qiu, Yong-Cai'
'Zheng, Sheng-Run'
'Li, Wei-Shan'
'Zhang, Wei-Xiong'
'Deng, Hong'
'Cai, Yue-Peng'

_publ_section_title
;
 Synthesis, crystal structures and properties of Ln(iii)--Cu(i)--Na(i) and
 Ln(iii)--Ag(i) heterometallic coordination polymers
;
_journal_issue 11
_journal_name_full CrystEngComm
_journal_page_first 3910
_journal_paper_doi 10.1039/c0ce00929f
_journal_volume 13
_journal_year 2011
_chemical_formula_moiety 'C14 H8 Ag N2 O8 Tm, H2 O'
_chemical_formula_sum 'C14 H10 Ag N2 O9 Tm'
_chemical_formula_weight 627.04
_chemical_name_systematic
;
?
;
_space_group_IT_number 15
_symmetry_cell_setting monoclinic
_symmetry_space_group_name_Hall '-C 2yc'
_symmetry_space_group_name_H-M 'C 1 2/c 1'
_atom_sites_solution_hydrogens geom
_atom_sites_solution_primary direct
_atom_sites_solution_secondary difmap
_audit_creation_method SHELXL-97
_cell_angle_alpha 90.00
_cell_angle_beta 108.622(2)
_cell_angle_gamma 90.00
_cell_formula_units_Z 8
_cell_length_a 21.893(4)
_cell_length_b 9.2903(17)
_cell_length_c 17.243(3)
_cell_measurement_reflns_used 3299
_cell_measurement_temperature 296(2)
_cell_measurement_theta_max 27.89
_cell_measurement_theta_min 2.40
_cell_volume 3323.5(10)
_computing_cell_refinement 'Bruker SMART'
_computing_data_collection 'Bruker SMART'
_computing_data_reduction 'Bruker SAINT'
_computing_molecular_graphics 'Bruker SHELXTL'
_computing_publication_material 'Bruker SHELXTL'
_computing_structure_refinement 'Bruker SHELXTL'
_computing_structure_solution 'Bruker SHELXTL'
_diffrn_ambient_temperature 296(2)
_diffrn_measured_fraction_theta_full 0.999
_diffrn_measured_fraction_theta_max 0.999
_diffrn_measurement_device_type 'Bruker AXS SMART APEX CCD diffractometer'
_diffrn_measurement_method '\w scans'
_diffrn_radiation_monochromator graphite
_diffrn_radiation_source 'fine-focus sealed tube'
_diffrn_radiation_type MoK\a
_diffrn_radiation_wavelength 0.71073
_diffrn_reflns_av_R_equivalents 0.0348
_diffrn_reflns_av_sigmaI/netI 0.0396
_diffrn_reflns_limit_h_max 26
_diffrn_reflns_limit_h_min -23
_diffrn_reflns_limit_k_max 11
_diffrn_reflns_limit_k_min -9
_diffrn_reflns_limit_l_max 19
_diffrn_reflns_limit_l_min -20
_diffrn_reflns_number 8250
_diffrn_reflns_theta_full 25.19
_diffrn_reflns_theta_max 25.19
_diffrn_reflns_theta_min 2.40
_diffrn_standards_number 0
_exptl_absorpt_coefficient_mu 6.538
_exptl_absorpt_correction_T_max 0.3858
_exptl_absorpt_correction_T_min 0.3406
_exptl_absorpt_correction_type multi-scan
_exptl_absorpt_process_details SADABS
_exptl_crystal_colour colourless
_exptl_crystal_density_diffrn 2.506
_exptl_crystal_density_method 'not measured'
_exptl_crystal_description block
_exptl_crystal_F_000 2368
_exptl_crystal_size_max 0.21
_exptl_crystal_size_mid 0.20
_exptl_crystal_size_min 0.18
_refine_diff_density_max 3.264
_refine_diff_density_min -1.863
_refine_diff_density_rms 0.261
_refine_ls_extinction_method none
_refine_ls_goodness_of_fit_ref 1.027
_refine_ls_hydrogen_treatment mixed
_refine_ls_matrix_type full
_refine_ls_number_parameters 252
_refine_ls_number_reflns 3003
_refine_ls_number_restraints 3
_refine_ls_restrained_S_all 1.026
_refine_ls_R_factor_all 0.0590
_refine_ls_R_factor_gt 0.0499
_refine_ls_shift/su_max 0.065
_refine_ls_shift/su_mean 0.006
_refine_ls_structure_factor_coef Fsqd
_refine_ls_weighting_details 'calc w=1/[\s^2^(Fo^2^)+(0.0587P)^2^+180.7559P] where P=(Fo^2^+2Fc^2^)/3'
_refine_ls_weighting_scheme calc
_refine_ls_wR_factor_gt 0.1334
_refine_ls_wR_factor_ref 0.1394
_reflns_number_gt 2510
_reflns_number_total 3003
_reflns_threshold_expression >2sigma(I)
_cod_data_source_file c0ce00929f.txt
_cod_data_source_block 9
_cod_depositor_comments
;
The following automatic conversions were performed:

'_symmetry_cell_setting' value 'Monoclinic' changed to 'monoclinic'
according to
/usr/data/users/saulius/automatic-downloads/retrospective/RSC/lib/dictionaries/cif_core.dic
dictionary named 'cif_core.dic' version 2.4.2 from 2011-04-26.

Automatic conversion script
Id: cif_fix_values 2281 2013-09-26 08:29:07Z andrius 
;
_cod_original_sg_symbol_H-M C2/c
_cod_database_code 7215435

loop_
_symmetry_equiv_pos_as_xyz
'x, y, z'
'-x, y, -z+1/2'
'x+1/2, y+1/2, z'
'-x+1/2, y+1/2, -z+1/2'
'-x, -y, -z'
'x, -y, z-1/2'
'-x+1/2, -y+1/2, -z'
'x+1/2, -y+1/2, z-1/2'

loop_
_atom_site_label
_atom_site_type_symbol
_atom_site_fract_x
_atom_site_fract_y
_atom_site_fract_z
_atom_site_U_iso_or_equiv
_atom_site_adp_type
_atom_site_occupancy
_atom_site_symmetry_multiplicity
_atom_site_calc_flag
_atom_site_refinement_flags
Tm1 Tm 0.01308(2) -0.18533(5) 1.07338(3) 0.02684(19) Uani 1 1 d .
Ag1 Ag 0.32773(5) 0.06516(15) 0.86140(7) 0.0554(4) Uani 1 1 d .
O5 O 0.0631(3) -0.4263(7) 1.0791(4) 0.0222(15) Uani 1 1 d .
C13 C 0.0354(5) -0.5149(10) 1.0249(6) 0.018(2) Uani 1 1 d .
O7 O -0.0573(4) -0.2675(8) 1.1545(4) 0.0222(15) Uani 1 1 d .
O1 O 0.0729(3) 0.0495(8) 1.0311(4) 0.0216(15) Uani 1 1 d .
O2 O 0.1317(4) -0.1228(9) 1.1058(5) 0.0285(17) Uani 1 1 d .
C1 C 0.1245(5) -0.0218(11) 1.0568(6) 0.021(2) Uani 1 1 d .
C2 C 0.1782(5) 0.0110(12) 1.0218(6) 0.023(2) Uani 1 1 d .
C3 C 0.1718(6) 0.1187(14) 0.9662(8) 0.039(3) Uani 1 1 d .
H3 H 0.1378 0.1837 0.9559 0.047 Uiso 1 1 calc R
N2 N 0.3605(5) 0.1626(11) 0.7668(6) 0.033(2) Uani 1 1 d .
C7 C 0.3650(6) 0.3063(14) 0.7609(7) 0.036(3) Uani 1 1 d .
H7 H 0.3455 0.3646 0.7900 0.043 Uiso 1 1 calc R
C12 C 0.3874(7) 0.0838(14) 0.7217(10) 0.051(4) Uani 1 1 d .
H12 H 0.3844 -0.0158 0.7245 0.061 Uiso 1 1 calc R
N1 N 0.2667(5) 0.0463(13) 0.9398(6) 0.039(3) Uani 1 1 d .
C14 C -0.0368(5) -0.2474(10) 1.2300(6) 0.019(2) Uani 1 1 d .
O8 O -0.0696(3) -0.2317(8) 1.2771(4) 0.0207(15) Uani 1 1 d .
C11 C 0.4186(7) 0.1377(13) 0.6726(9) 0.040(3) Uani 1 1 d .
H11 H 0.4351 0.0767 0.6415 0.048 Uiso 1 1 calc R
C4 C 0.2168(6) 0.1299(16) 0.9252(8) 0.043(3) Uani 1 1 d .
H4 H 0.2110 0.2006 0.8853 0.052 Uiso 1 1 calc R
C5 C 0.2753(7) -0.053(2) 0.9968(10) 0.064(5) Uani 1 1 d .
H5 H 0.3113 -0.1119 1.0081 0.077 Uiso 1 1 calc R
C6 C 0.2333(7) -0.0728(19) 1.0403(10) 0.062(5) Uani 1 1 d .
H6 H 0.2417 -0.1416 1.0815 0.074 Uiso 1 1 calc R
C9 C 0.4259(5) 0.2860(11) 0.6690(6) 0.020(2) Uani 1 1 d .
C8 C 0.3973(6) 0.3702(13) 0.7134(7) 0.032(3) Uani 1 1 d .
H8 H 0.3999 0.4700 0.7114 0.039 Uiso 1 1 calc R
C10 C 0.4620(5) 0.3525(11) 0.6168(6) 0.020(2) Uani 1 1 d .
O4 O 0.4843(4) 0.4752(8) 0.6358(4) 0.0244(16) Uani 1 1 d .
O3 O 0.4641(4) 0.2807(8) 0.5566(4) 0.0267(17) Uani 1 1 d .
O6 O 0.0604(3) -0.6261(8) 1.0074(4) 0.0237(16) Uani 1 1 d .
O1W O 0.2036(5) 0.6977(14) 0.2419(8) 0.059(3) Uani 1 1 d D
H1W H 0.234(5) 0.712(18) 0.222(8) 0.05(5) Uiso 1 1 d D
H2W H 0.221(7) 0.68(3) 0.291(5) 0.17(13) Uiso 1 1 d D

loop_
_atom_site_aniso_label
_atom_site_aniso_U_11
_atom_site_aniso_U_22
_atom_site_aniso_U_33
_atom_site_aniso_U_23
_atom_site_aniso_U_13
_atom_site_aniso_U_12
Tm1 0.0347(3) 0.0237(3) 0.0289(3) 0.0006(2) 0.0196(2) 0.0022(2)
Ag1 0.0378(6) 0.0908(9) 0.0522(6) 0.0362(6) 0.0349(5) 0.0096(6)
O5 0.029(4) 0.013(3) 0.025(4) -0.003(3) 0.009(3) 0.003(3)
C13 0.029(5) 0.012(5) 0.021(5) 0.009(4) 0.021(4) 0.006(4)
O7 0.030(4) 0.028(4) 0.011(3) -0.002(3) 0.011(3) -0.002(3)
O1 0.020(4) 0.021(4) 0.027(4) -0.002(3) 0.014(3) 0.002(3)
O2 0.031(4) 0.032(4) 0.029(4) 0.011(3) 0.018(3) 0.001(3)
C1 0.023(5) 0.027(6) 0.018(5) -0.003(4) 0.012(4) -0.005(4)
C2 0.022(5) 0.029(6) 0.023(5) 0.002(4) 0.016(4) -0.002(4)
C3 0.024(6) 0.042(7) 0.056(8) 0.025(6) 0.018(6) 0.006(5)
N2 0.034(5) 0.038(6) 0.037(5) 0.017(5) 0.025(5) 0.006(4)
C7 0.048(7) 0.040(7) 0.033(6) -0.012(5) 0.031(6) -0.013(6)
C12 0.067(9) 0.026(7) 0.087(11) 0.020(7) 0.065(9) 0.009(6)
N1 0.033(6) 0.052(7) 0.041(6) 0.019(5) 0.023(5) 0.000(5)
C14 0.027(6) 0.006(4) 0.029(6) 0.004(4) 0.018(5) -0.002(4)
O8 0.022(4) 0.026(4) 0.021(3) 0.002(3) 0.017(3) -0.001(3)
C11 0.053(8) 0.020(6) 0.063(9) 0.007(6) 0.043(7) 0.007(5)
C4 0.029(6) 0.059(9) 0.047(8) 0.033(7) 0.018(6) 0.007(6)
C5 0.043(8) 0.087(12) 0.083(11) 0.050(10) 0.049(8) 0.039(8)
C6 0.041(8) 0.081(11) 0.079(11) 0.058(9) 0.041(8) 0.033(8)
C9 0.032(6) 0.017(5) 0.019(5) 0.001(4) 0.018(4) -0.004(4)
C8 0.050(7) 0.020(6) 0.040(7) -0.013(5) 0.033(6) -0.011(5)
C10 0.023(5) 0.026(6) 0.016(5) 0.007(4) 0.013(4) 0.002(4)
O4 0.038(4) 0.020(4) 0.021(4) 0.002(3) 0.017(3) -0.009(3)
O3 0.044(5) 0.019(4) 0.028(4) 0.000(3) 0.027(4) 0.000(3)
O6 0.024(4) 0.020(4) 0.028(4) -0.003(3) 0.010(3) 0.004(3)
O1W 0.038(6) 0.067(8) 0.070(8) 0.019(6) 0.015(5) 0.001(5)

loop_
_atom_type_symbol
_atom_type_description
_atom_type_scat_dispersion_real
_atom_type_scat_dispersion_imag
_atom_type_scat_source
C C 0.0033 0.0016 'International Tables Vol C Tables 4.2.6.8 and 6.1.1.4'
H H 0.0000 0.0000 'International Tables Vol C Tables 4.2.6.8 and 6.1.1.4'
N N 0.0061 0.0033 'International Tables Vol C Tables 4.2.6.8 and 6.1.1.4'
O O 0.0106 0.0060 'International Tables Vol C Tables 4.2.6.8 and 6.1.1.4'
Ag Ag -0.8971 1.1015 'International Tables Vol C Tables 4.2.6.8 and 6.1.1.4'
Tm Tm -0.3139 5.2483 'International Tables Vol C Tables 4.2.6.8 and 6.1.1.4'

loop_
_geom_angle_atom_site_label_1
_geom_angle_atom_site_label_2
_geom_angle_atom_site_label_3
_geom_angle
_geom_angle_site_symmetry_1
_geom_angle_site_symmetry_3
O4 Tm1 O6 127.4(2) 8_456 5_547
O4 Tm1 O5 152.8(2) 8_456 .
O6 Tm1 O5 65.4(2) 5_547 .
O4 Tm1 O3 131.8(2) 8_456 4_546
O6 Tm1 O3 71.5(2) 5_547 4_546
O5 Tm1 O3 72.9(2) . 4_546
O4 Tm1 O1 70.6(2) 8_456 5_557
O6 Tm1 O1 75.4(2) 5_547 5_557
O5 Tm1 O1 135.0(2) . 5_557
O3 Tm1 O1 74.5(2) 4_546 5_557
O4 Tm1 O7 72.7(2) 8_456 .
O6 Tm1 O7 72.2(2) 5_547 .
O5 Tm1 O7 92.6(2) . .
O3 Tm1 O7 143.7(2) 4_546 .
O1 Tm1 O7 95.8(2) 5_557 .
O4 Tm1 O8 78.1(2) 8_456 2_557
O6 Tm1 O8 118.2(2) 5_547 2_557
O5 Tm1 O8 74.8(2) . 2_557
O3 Tm1 O8 137.2(2) 4_546 2_557
O1 Tm1 O8 146.9(2) 5_557 2_557
O7 Tm1 O8 64.2(2) . 2_557
O4 Tm1 O2 96.4(3) 8_456 .
O6 Tm1 O2 135.8(2) 5_547 .
O5 Tm1 O2 77.9(2) . .
O3 Tm1 O2 74.9(3) 4_546 .
O1 Tm1 O2 121.7(2) 5_557 .
O7 Tm1 O2 135.5(2) . .
O8 Tm1 O2 71.4(2) 2_557 .
O4 Tm1 O1 72.0(2) 8_456 .
O6 Tm1 O1 133.4(2) 5_547 .
O5 Tm1 O1 118.9(2) . .
O3 Tm1 O1 67.1(2) 4_546 .
O1 Tm1 O1 73.8(2) 5_557 .
O7 Tm1 O1 144.7(2) . .
O8 Tm1 O1 106.6(2) 2_557 .
O2 Tm1 O1 48.7(2) . .
N2 Ag1 N1 155.2(4) . .
C13 O5 Tm1 117.6(6) . .
O5 C13 O6 125.5(10) . .
O5 C13 C13 117.4(10) . 5_547
O6 C13 C13 117.1(11) . 5_547
C14 O7 Tm1 117.1(6) . .
C1 O1 Tm1 154.8(6) . 5_557
C1 O1 Tm1 86.5(6) . .
Tm1 O1 Tm1 106.2(2) 5_557 .
C1 O2 Tm1 97.1(6) . .
O2 C1 O1 122.8(9) . .
O2 C1 C2 118.6(9) . .
O1 C1 C2 118.5(9) . .
C3 C2 C6 117.6(10) . .
C3 C2 C1 120.6(10) . .
C6 C2 C1 121.7(10) . .
C2 C3 C4 118.8(11) . .
C2 C3 H3 120.6 . .
C4 C3 H3 120.6 . .
C7 N2 C12 116.4(10) . .
C7 N2 Ag1 121.2(8) . .
C12 N2 Ag1 121.4(8) . .
N2 C7 C8 122.5(11) . .
N2 C7 H7 118.8 . .
C8 C7 H7 118.8 . .
N2 C12 C11 124.8(12) . .
N2 C12 H12 117.6 . .
C11 C12 H12 117.6 . .
C4 N1 C5 118.3(10) . .
C4 N1 Ag1 118.3(8) . .
C5 N1 Ag1 123.2(9) . .
O7 C14 O8 127.1(10) . .
O7 C14 C14 116.4(10) . 2_557
O8 C14 C14 116.4(11) . 2_557
C14 O8 Tm1 119.3(6) . 2_557
C12 C11 C9 119.2(11) . .
C12 C11 H11 120.4 . .
C9 C11 H11 120.4 . .
N1 C4 C3 123.1(11) . .
N1 C4 H4 118.4 . .
C3 C4 H4 118.4 . .
N1 C5 C6 122.9(12) . .
N1 C5 H5 118.6 . .
C6 C5 H5 118.6 . .
C5 C6 C2 119.0(12) . .
C5 C6 H6 120.5 . .
C2 C6 H6 120.5 . .
C8 C9 C11 117.2(10) . .
C8 C9 C10 121.2(9) . .
C11 C9 C10 121.6(9) . .
C9 C8 C7 119.8(11) . .
C9 C8 H8 120.1 . .
C7 C8 H8 120.1 . .
O4 C10 O3 126.5(9) . .
O4 C10 C9 117.1(9) . .
O3 C10 C9 116.3(9) . .
C10 O4 Tm1 139.7(6) . 8
C10 O3 Tm1 139.4(7) . 4_556
C13 O6 Tm1 117.6(6) . 5_547
H1W O1W H2W 107.0(18) . .

loop_
_geom_bond_atom_site_label_1
_geom_bond_atom_site_label_2
_geom_bond_distance
_geom_bond_site_symmetry_2
Tm1 O4 2.407(7) 8_456
Tm1 O6 2.483(7) 5_547
Tm1 O5 2.480(7) .
Tm1 O3 2.467(7) 4_546
Tm1 O1 2.493(7) 5_557
Tm1 O7 2.509(7) .
Tm1 O8 2.515(7) 2_557
Tm1 O2 2.543(8) .
Tm1 O1 2.760(7) .
Ag1 N2 2.178(9) .
Ag1 N1 2.190(9) .
O5 C13 1.248(12) .
C13 O6 1.250(12) .
C13 C13 1.54(2) 5_547
O7 C14 1.247(12) .
O1 C1 1.261(13) .
O1 Tm1 2.493(7) 5_557
O2 C1 1.239(13) .
C1 C2 1.514(13) .
C2 C3 1.361(16) .
C2 C6 1.384(17) .
C3 C4 1.390(16) .
C3 H3 0.9300 .
N2 C7 1.344(16) .
N2 C12 1.334(16) .
C7 C8 1.377(15) .
C7 H7 0.9300 .
C12 C11 1.343(16) .
C12 H12 0.9300 .
N1 C4 1.297(17) .
N1 C5 1.316(17) .
C14 O8 1.253(11) .
C14 C14 1.54(2) 2_557
O8 Tm1 2.515(7) 2_557
C11 C9 1.391(16) .
C11 H11 0.9300 .
C4 H4 0.9300 .
C5 C6 1.372(17) .
C5 H5 0.9300 .
C6 H6 0.9300 .
C9 C8 1.378(14) .
C9 C10 1.507(12) .
C8 H8 0.9300 .
C10 O4 1.242(13) .
C10 O3 1.246(12) .
O4 Tm1 2.407(7) 8
O3 Tm1 2.467(7) 4_556
O6 Tm1 2.483(7) 5_547
O1W H1W 0.85(12) .
O1W H2W 0.83(9) .
